data_2232774
loop_
_publ_author_name
'Bai, Liang'
'Zhao, Jun'

_publ_section_title
;
 Tetraaquabis{3-carboxy-5-[(4-carboxyphenyl)diazenyl]benzoato-\k<i>O</i>^1^}cobalt(II)
 dihydrate
;
_journal_coeditor_code HY2481
_journal_issue 12
_journal_name_full 'Acta Crystallographica Section E'
_journal_page_first m1689
_journal_paper_doi 10.1107/S1600536811045557
_journal_volume 67
_journal_year 2011
_chemical_formula_iupac '[Co (C15 H9 N2 O6)2 (H2 O)4], 2H2 O'
_chemical_formula_moiety 'C30 H26 Co N4 O16, 2(H2 O)'
_chemical_formula_sum 'C30 H30 Co N4 O18'
_chemical_formula_weight 793.51
_chemical_name_systematic
;
Tetraaquabis{3-carboxy-5-[(4-carboxyphenyl)diazenyl]benzoato-
\k<i>O</i>^1^}cobalt(II) dihydrate
;
_space_group_IT_number 14
_symmetry_cell_setting monoclinic
_symmetry_space_group_name_Hall '-P 2ybc'
_symmetry_space_group_name_H-M 'P 1 21/c 1'
_atom_sites_solution_hydrogens geom
_atom_sites_solution_primary direct
_atom_sites_solution_secondary difmap
_audit_creation_method SHELXL-97
_cell_angle_alpha 90.00
_cell_angle_beta 103.020(9)
_cell_angle_gamma 90.00
_cell_formula_units_Z 2
_cell_length_a 19.347(10)
_cell_length_b 7.105(3)
_cell_length_c 12.379(6)
_cell_measurement_reflns_used 4430
_cell_measurement_temperature 296(2)
_cell_measurement_theta_max 27.49
_cell_measurement_theta_min 3.06
_cell_volume 1657.9(14)
_computing_cell_refinement 'SAINT (Bruker, 2007)'
_computing_data_collection 'SMART (Bruker, 2007)'
_computing_data_reduction 'SAINT (Bruker, 2007)'
_computing_molecular_graphics 'SHELXTL (Sheldrick, 2008)'
_computing_publication_material 'SHELXTL (Sheldrick, 2008)'
_computing_structure_refinement 'SHELXL97 (Sheldrick, 2008)'
_computing_structure_solution 'SHELXS97 (Sheldrick, 2008)'
_diffrn_ambient_temperature 296(2)
_diffrn_measured_fraction_theta_full 0.997
_diffrn_measured_fraction_theta_max 0.997
_diffrn_measurement_device_type 'Bruker APEX CCD'
_diffrn_measurement_method '\f and \w scans'
_diffrn_radiation_monochromator graphite
_diffrn_radiation_source 'fine-focus sealed tube'
_diffrn_radiation_type MoK\a
_diffrn_radiation_wavelength 0.71073
_diffrn_reflns_av_R_equivalents 0.0547
_diffrn_reflns_av_sigmaI/netI 0.0331
_diffrn_reflns_limit_h_max 25
_diffrn_reflns_limit_h_min -25
_diffrn_reflns_limit_k_max 9
_diffrn_reflns_limit_k_min -9
_diffrn_reflns_limit_l_max 16
_diffrn_reflns_limit_l_min -16
_diffrn_reflns_number 16990
_diffrn_reflns_theta_full 27.49
_diffrn_reflns_theta_max 27.49
_diffrn_reflns_theta_min 3.06
_exptl_absorpt_coefficient_mu 0.608
_exptl_absorpt_correction_T_max 0.896
_exptl_absorpt_correction_T_min 0.858
_exptl_absorpt_correction_type multi-scan
_exptl_absorpt_process_details '(SADABS; Sheldrick, 1996)'
_exptl_crystal_colour red
_exptl_crystal_density_diffrn 1.590
_exptl_crystal_density_method 'not measured'
_exptl_crystal_description prism
_exptl_crystal_F_000 818
_exptl_crystal_size_max 0.26
_exptl_crystal_size_mid 0.21
_exptl_crystal_size_min 0.18
_refine_diff_density_max 0.288
_refine_diff_density_min -0.471
_refine_ls_extinction_method none
_refine_ls_goodness_of_fit_ref 1.023
_refine_ls_hydrogen_treatment mixed
_refine_ls_matrix_type full
_refine_ls_number_parameters 253
_refine_ls_number_reflns 3795
_refine_ls_number_restraints 9
_refine_ls_restrained_S_all 1.027
_refine_ls_R_factor_all 0.0418
_refine_ls_R_factor_gt 0.0375
_refine_ls_shift/su_max 0.000
_refine_ls_shift/su_mean 0.000
_refine_ls_structure_factor_coef Fsqd
_refine_ls_weighting_details 'calc w=1/[\s^2^(Fo^2^)+(0.0577P)^2^+0.5749P] where P=(Fo^2^+2Fc^2^)/3'
_refine_ls_weighting_scheme calc
_refine_ls_wR_factor_gt 0.1020
_refine_ls_wR_factor_ref 0.1054
_reflns_number_gt 3435
_reflns_number_total 3795
_reflns_threshold_expression I>2\s(I)
_cod_data_source_file hy2481.cif
_cod_data_source_block I
_cod_original_sg_symbol_H-M 'P 21/c'
_cod_database_code 2232774
_cod_database_fobs_code 2232774

loop_
_symmetry_equiv_pos_as_xyz
'x, y, z'
'-x, y+1/2, -z+1/2'
'-x, -y, -z'
'x, -y-1/2, z-1/2'

loop_
_atom_site_type_symbol
_atom_site_label
_atom_site_fract_x
_atom_site_fract_y
_atom_site_fract_z
_atom_site_U_iso_or_equiv
_atom_site_adp_type
_atom_site_calc_flag
_atom_site_refinement_flags
_atom_site_occupancy
_atom_site_symmetry_multiplicity
Co Co1 0.0000 0.5000 1.0000 0.02445(11) Uani d S 1 2
O O5 0.74586(6) 0.0750(2) 1.15653(10) 0.0380(3) Uani d . 1 1
O O6 0.71026(7) 0.0661(2) 1.31469(10) 0.0449(4) Uani d . 1 1
H H6A 0.7499 0.0212 1.3377 0.067 Uiso calc R 1 1
O O1 0.17152(6) 0.4276(2) 1.07663(10) 0.0379(3) Uani d . 1 1
N N1 0.39438(7) 0.3211(2) 0.92114(12) 0.0314(3) Uani d . 1 1
N N2 0.41162(7) 0.2937(2) 1.02335(12) 0.0345(3) Uani d . 1 1
O O8 0.05213(6) 0.35528(19) 1.14721(10) 0.0334(3) Uani d D 1 1
H H8A 0.0949 0.3524 1.1506 0.050 Uiso calc RD 1 1
C C7 0.27274(8) 0.3904(2) 0.94775(13) 0.0263(3) Uani d . 1 1
H H7C 0.2866 0.3648 1.0232 0.032 Uiso calc R 1 1
O O3 0.15235(7) 0.5636(3) 0.55330(11) 0.0453(4) Uani d . 1 1
C C2 0.20334(8) 0.4436(2) 0.90172(13) 0.0250(3) Uani d . 1 1
O O7 -0.03319(7) 0.2493(2) 0.91850(12) 0.0435(3) Uani d D 1 1
H H7B 0.0013 0.1921 0.9072 0.065 Uiso calc RD 1 1
C C12 0.62389(8) 0.1432(2) 1.15653(13) 0.0278(3) Uani d . 1 1
O O2 0.08675(7) 0.48577(19) 0.92636(10) 0.0340(3) Uani d . 1 1
C C5 0.30177(8) 0.4156(3) 0.76885(13) 0.0283(3) Uani d . 1 1
H H5A 0.3347 0.4056 0.7247 0.034 Uiso calc R 1 1
C C1 0.15001(8) 0.4543(2) 0.97381(13) 0.0258(3) Uani d . 1 1
C C6 0.32179(8) 0.3752(2) 0.88120(13) 0.0268(3) Uani d . 1 1
O O4 0.26546(7) 0.5081(2) 0.55360(11) 0.0396(3) Uani d . 1 1
H H4A 0.2520 0.5338 0.4876 0.059 Uiso calc R 1 1
C C9 0.48438(9) 0.2430(3) 1.06321(14) 0.0311(4) Uani d . 1 1
C C15 0.69910(9) 0.0914(3) 1.20755(13) 0.0289(3) Uani d . 1 1
C C10 0.53469(9) 0.2432(3) 0.99908(14) 0.0338(4) Uani d . 1 1
H H10A 0.5216 0.2765 0.9246 0.041 Uiso calc R 1 1
C C3 0.18298(9) 0.4847(2) 0.78833(14) 0.0265(3) Uani d . 1 1
H H3A 0.1366 0.5210 0.7572 0.032 Uiso calc R 1 1
C C11 0.60397(9) 0.1942(3) 1.04523(14) 0.0339(4) Uani d . 1 1
H H11A 0.6375 0.1953 1.0019 0.041 Uiso calc R 1 1
C C14 0.50395(10) 0.1931(4) 1.17404(16) 0.0461(5) Uani d . 1 1
H H14A 0.4705 0.1940 1.2175 0.055 Uiso calc R 1 1
C C4 0.23232(9) 0.4712(2) 0.72194(14) 0.0263(3) Uani d . 1 1
C C13 0.57344(10) 0.1416(3) 1.22021(15) 0.0429(5) Uani d . 1 1
H H13A 0.5863 0.1057 1.2943 0.051 Uiso calc R 1 1
C C8 0.21179(9) 0.5190(2) 0.60178(14) 0.0287(4) Uani d . 1 1
O O1W 0.04442(9) 0.5355(2) 1.34499(12) 0.0469(4) Uani d D 1 1
H H8B 0.0450(9) 0.420(4) 1.2030(16) 0.070 Uiso d D 1 1
H H7A -0.0701(6) 0.190(3) 0.919(2) 0.070 Uiso d D 1 1
H H1WB 0.0831(8) 0.557(4) 1.3910(19) 0.070 Uiso d D 1 1
H H1WA 0.0176(11) 0.631(3) 1.339(2) 0.070 Uiso d D 1 1

loop_
_atom_site_aniso_label
_atom_site_aniso_U_11
_atom_site_aniso_U_22
_atom_site_aniso_U_33
_atom_site_aniso_U_12
_atom_site_aniso_U_13
_atom_site_aniso_U_23
Co1 0.01671(17) 0.0366(2) 0.02086(17) -0.00116(11) 0.00589(12) -0.00045(11)
O5 0.0253(6) 0.0628(9) 0.0262(6) 0.0058(6) 0.0061(5) -0.0019(6)
O6 0.0285(7) 0.0810(10) 0.0242(6) 0.0165(7) 0.0040(5) 0.0094(6)
O1 0.0218(6) 0.0720(9) 0.0200(6) -0.0032(6) 0.0049(4) 0.0026(6)
N1 0.0205(7) 0.0448(8) 0.0285(7) 0.0055(6) 0.0048(5) 0.0014(6)
N2 0.0219(7) 0.0525(9) 0.0280(7) 0.0057(7) 0.0033(5) 0.0038(6)
O8 0.0256(6) 0.0478(7) 0.0274(6) 0.0015(5) 0.0070(5) 0.0016(5)
C7 0.0215(7) 0.0362(8) 0.0205(7) -0.0001(6) 0.0035(6) 0.0003(6)
O3 0.0310(7) 0.0787(10) 0.0258(6) 0.0186(7) 0.0057(5) 0.0077(7)
C2 0.0188(7) 0.0340(8) 0.0229(7) -0.0008(6) 0.0064(6) -0.0016(6)
O7 0.0344(7) 0.0473(8) 0.0529(8) -0.0135(6) 0.0184(6) -0.0153(6)
C12 0.0240(8) 0.0352(8) 0.0232(8) 0.0031(7) 0.0031(6) -0.0002(6)
O2 0.0168(6) 0.0630(9) 0.0231(6) 0.0034(5) 0.0067(5) 0.0014(5)
C5 0.0210(7) 0.0403(9) 0.0256(8) 0.0020(7) 0.0092(6) -0.0011(7)
C1 0.0173(7) 0.0379(8) 0.0229(8) -0.0027(6) 0.0058(6) -0.0022(6)
C6 0.0185(7) 0.0347(8) 0.0264(8) 0.0021(6) 0.0034(6) -0.0006(6)
O4 0.0295(7) 0.0689(10) 0.0226(6) 0.0052(6) 0.0104(5) 0.0056(5)
C9 0.0214(8) 0.0427(10) 0.0284(8) 0.0040(7) 0.0036(6) 0.0012(7)
C15 0.0252(8) 0.0374(9) 0.0231(7) 0.0013(7) 0.0036(6) -0.0014(6)
C10 0.0267(8) 0.0503(11) 0.0237(8) 0.0057(8) 0.0044(6) 0.0070(7)
C3 0.0173(7) 0.0385(9) 0.0234(8) 0.0016(6) 0.0038(6) -0.0005(6)
C11 0.0252(8) 0.0515(11) 0.0257(8) 0.0059(8) 0.0074(6) 0.0044(7)
C14 0.0279(9) 0.0834(16) 0.0284(9) 0.0098(10) 0.0096(7) 0.0080(9)
C4 0.0216(8) 0.0355(8) 0.0219(8) 0.0008(6) 0.0054(6) -0.0003(6)
C13 0.0289(9) 0.0767(15) 0.0226(8) 0.0104(9) 0.0050(7) 0.0091(9)
C8 0.0253(8) 0.0393(9) 0.0226(8) 0.0028(7) 0.0074(6) -0.0013(6)
O1W 0.0532(10) 0.0503(8) 0.0350(8) 0.0024(7) 0.0051(7) -0.0050(6)

loop_
_atom_type_symbol
_atom_type_description
_atom_type_scat_dispersion_real
_atom_type_scat_dispersion_imag
_atom_type_scat_source
C C 0.0033 0.0016 'International Tables Vol C Tables 4.2.6.8 and 6.1.1.4'
H H 0.0000 0.0000 'International Tables Vol C Tables 4.2.6.8 and 6.1.1.4'
N N 0.0061 0.0033 'International Tables Vol C Tables 4.2.6.8 and 6.1.1.4'
O O 0.0106 0.0060 'International Tables Vol C Tables 4.2.6.8 and 6.1.1.4'
Co Co 0.3494 0.9721 'International Tables Vol C Tables 4.2.6.8 and 6.1.1.4'

loop_
_geom_angle_atom_site_label_1
_geom_angle_atom_site_label_2
_geom_angle_atom_site_label_3
_geom_angle_site_symmetry_1
_geom_angle_site_symmetry_3
_geom_angle
O7 Co1 O7 3_567 . 180.0
O7 Co1 O2 3_567 . 93.60(6)
O7 Co1 O2 . . 86.40(6)
O7 Co1 O2 3_567 3_567 86.40(6)
O7 Co1 O2 . 3_567 93.60(6)
O2 Co1 O2 . 3_567 180.0
O7 Co1 O8 3_567 3_567 92.09(6)
O7 Co1 O8 . 3_567 87.91(6)
O2 Co1 O8 . 3_567 85.55(6)
O2 Co1 O8 3_567 3_567 94.45(6)
O7 Co1 O8 3_567 . 87.91(6)
O7 Co1 O8 . . 92.09(6)
O2 Co1 O8 . . 94.45(6)
O2 Co1 O8 3_567 . 85.55(6)
O8 Co1 O8 3_567 . 180.00(4)
C15 O6 H6A . . 109.5
N2 N1 C6 . . 114.14(13)
N1 N2 C9 . . 113.99(14)
Co1 O8 H8A . . 109.5
Co1 O8 H8B . . 107.1(19)
H8A O8 H8B . . 108.1
C2 C7 C6 . . 120.20(15)
C2 C7 H7C . . 119.9
C6 C7 H7C . . 119.9
C7 C2 C3 . . 119.73(14)
C7 C2 C1 . . 119.85(14)
C3 C2 C1 . . 120.41(14)
Co1 O7 H7B . . 109.5
Co1 O7 H7A . . 127.2(15)
H7B O7 H7A . . 118.8
C13 C12 C11 . . 119.45(15)
C13 C12 C15 . . 120.04(15)
C11 C12 C15 . . 120.52(15)
C1 O2 Co1 . . 126.97(12)
C6 C5 C4 . . 120.06(15)
C6 C5 H5A . . 120.0
C4 C5 H5A . . 120.0
O2 C1 O1 . . 124.44(15)
O2 C1 C2 . . 117.21(15)
O1 C1 C2 . . 118.33(14)
C5 C6 C7 . . 120.21(15)
C5 C6 N1 . . 115.60(14)
C7 C6 N1 . . 124.19(15)
C8 O4 H4A . . 109.5
C10 C9 C14 . . 119.78(16)
C10 C9 N2 . . 124.45(15)
C14 C9 N2 . . 115.77(15)
O5 C15 O6 . . 122.68(16)
O5 C15 C12 . . 124.70(15)
O6 C15 C12 . . 112.62(14)
C11 C10 C9 . . 120.31(16)
C11 C10 H10A . . 119.8
C9 C10 H10A . . 119.8
C4 C3 C2 . . 120.03(15)
C4 C3 H3A . . 120.0
C2 C3 H3A . . 120.0
C10 C11 C12 . . 120.16(16)
C10 C11 H11A . . 119.9
C12 C11 H11A . . 119.9
C9 C14 C13 . . 119.95(17)
C9 C14 H14A . . 120.0
C13 C14 H14A . . 120.0
C5 C4 C3 . . 119.77(15)
C5 C4 C8 . . 119.68(15)
C3 C4 C8 . . 120.55(15)
C12 C13 C14 . . 120.34(17)
C12 C13 H13A . . 119.8
C14 C13 H13A . . 119.8
O3 C8 O4 . . 123.37(16)
O3 C8 C4 . . 124.27(16)
O4 C8 C4 . . 112.36(15)
H1WB O1W H1WA . . 110.4(16)

loop_
_geom_bond_atom_site_label_1
_geom_bond_atom_site_label_2
_geom_bond_site_symmetry_2
_geom_bond_distance
Co1 O7 3_567 2.0766(15)
Co1 O7 . 2.0766(15)
Co1 O2 . 2.0850(15)
Co1 O2 3_567 2.0850(15)
Co1 O8 3_567 2.1371(14)
Co1 O8 . 2.1371(14)
O5 C15 . 1.220(2)
O6 C15 . 1.307(2)
O6 H6A . 0.8200
O1 C1 . 1.261(2)
N1 N2 . 1.249(2)
N1 C6 . 1.432(2)
N2 C9 . 1.429(2)
O8 H8A . 0.8200
O8 H8B . 0.867(9)
C7 C2 . 1.388(2)
C7 C6 . 1.394(2)
C7 H7C . 0.9300
O3 C8 . 1.213(2)
C2 C3 . 1.401(2)
C2 C1 . 1.511(2)
O7 H7B . 0.8200
O7 H7A . 0.831(9)
C12 C13 . 1.386(2)
C12 C11 . 1.392(2)
C12 C15 . 1.496(2)
O2 C1 . 1.253(2)
C5 C6 . 1.387(2)
C5 C4 . 1.396(2)
C5 H5A . 0.9300
O4 C8 . 1.311(2)
O4 H4A . 0.8200
C9 C10 . 1.388(2)
C9 C14 . 1.385(3)
C10 C11 . 1.378(2)
C10 H10A . 0.9300
C3 C4 . 1.396(2)
C3 H3A . 0.9300
C11 H11A . 0.9300
C14 C13 . 1.386(3)
C14 H14A . 0.9300
C4 C8 . 1.490(2)
C13 H13A . 0.9300
O1W H1WB . 0.845(10)
O1W H1WA . 0.847(10)

loop_
_geom_hbond_atom_site_label_D
_geom_hbond_atom_site_label_H
_geom_hbond_atom_site_label_A
_geom_hbond_site_symmetry_A
_geom_hbond_distance_DH
_geom_hbond_distance_HA
_geom_hbond_distance_DA
_geom_hbond_angle_DHA
O4 H4A O5 2_656 0.82 1.82 2.605(2) 160
O6 H6A O1 2_647 0.82 1.78 2.574(2) 164
O7 H7A O3 2_546 0.831(9) 1.923(10) 2.746(2) 170(3)
O7 H7B O1W 4_565 0.82 2.05 2.791(2) 151
O8 H8A O1 . 0.82 1.98 2.697(2) 145
O8 H8B O1W . 0.867(9) 1.942(11) 2.797(2) 169(2)
O1W H1WA O8 2_557 0.847(10) 2.120(11) 2.957(2) 169(3)
O1W H1WB O3 1_556 0.845(10) 2.150(16) 2.937(2) 155(3)

loop_
_geom_torsion_atom_site_label_1
_geom_torsion_atom_site_label_2
_geom_torsion_atom_site_label_3
_geom_torsion_atom_site_label_4
_geom_torsion_site_symmetry_1
_geom_torsion
C6 N1 N2 C9 . -178.97(15)
C6 C7 C2 C3 . -0.9(3)
C6 C7 C2 C1 . 178.26(16)
O7 Co1 O2 C1 3_567 69.81(16)
O7 Co1 O2 C1 . -110.19(16)
O8 Co1 O2 C1 3_567 161.62(16)
O8 Co1 O2 C1 . -18.38(16)
Co1 O2 C1 O1 . -0.7(3)
Co1 O2 C1 C2 . 177.75(11)
C7 C2 C1 O2 . -173.46(16)
C3 C2 C1 O2 . 5.7(2)
C7 C2 C1 O1 . 5.1(3)
C3 C2 C1 O1 . -175.70(17)
C4 C5 C6 C7 . -0.2(3)
C4 C5 C6 N1 . -179.43(16)
C2 C7 C6 C5 . 0.9(3)
C2 C7 C6 N1 . -179.93(16)
N2 N1 C6 C5 . 176.98(16)
N2 N1 C6 C7 . -2.3(3)
N1 N2 C9 C10 . 6.9(3)
N1 N2 C9 C14 . -173.76(19)
C13 C12 C15 O5 . 174.2(2)
C11 C12 C15 O5 . -6.1(3)
C13 C12 C15 O6 . -6.3(3)
C11 C12 C15 O6 . 173.41(17)
C14 C9 C10 C11 . -0.1(3)
N2 C9 C10 C11 . 179.18(19)
C7 C2 C3 C4 . 0.3(3)
C1 C2 C3 C4 . -178.89(15)
C9 C10 C11 C12 . 0.4(3)
C13 C12 C11 C10 . 0.2(3)
C15 C12 C11 C10 . -179.49(18)
C10 C9 C14 C13 . -0.7(3)
N2 C9 C14 C13 . 180.0(2)
C6 C5 C4 C3 . -0.5(3)
C6 C5 C4 C8 . 178.47(16)
C2 C3 C4 C5 . 0.4(3)
C2 C3 C4 C8 . -178.52(15)
C11 C12 C13 C14 . -1.0(3)
C15 C12 C13 C14 . 178.7(2)
C9 C14 C13 C12 . 1.2(4)
C5 C4 C8 O3 . 177.86(18)
C3 C4 C8 O3 . -3.2(3)
C5 C4 C8 O4 . -2.3(2)
C3 C4 C8 O4 . 176.63(16)
